data_4322585
loop_
_publ_author_name
'Gakuse Hoshina'
'Masanobu Tsuchimoto'
'Shigeru Ohba'
'Kiyohiko Nakajima'
'Hidehiro Uekusa'
'Yuji Ohashi'
'Hiroyuki Ishida'
'Masaaki Kojima'

_publ_contact_author
; Dr. Masanobu Tsuchimoto
  Department of Chemistry
  Faculty of Science and Technology
  Keio University
  Hiyoshi 3-14-1, Kohoku-ku
  Yokohama, 223
  Japan
;
_publ_contact_author_email ' tmoto@chem.keio.ac.jp'
_publ_contact_author_fax '(81) 45 563 5967'
_publ_contact_author_phone '(81) 45 563 1141 ext 3913'
_publ_section_title
;
 Thermal Dehydrogenation of Oxovanadium(IV) Complexes with Schiff Base
 Ligands Derived from meso-1,2-Diphenyl-1,2-ethanediamine in the Solid
 State
;
_journal_name_full 'Inorganic Chemistry'
_journal_page_first 142
_journal_page_last 145
_journal_paper_doi 10.1021/ic9705958
_journal_volume 37
_journal_year 1998
_chemical_compound_source 'Local laboratory'
_chemical_formula_sum 'C33 H32.5 N2.5 O6.5 V'
_chemical_formula_weight 619.07
_chemical_name_systematic
; 
 ? 
;
_space_group_IT_number 14
_symmetry_cell_setting monoclinic
_symmetry_space_group_name_Hall '-P 2yn'
_symmetry_space_group_name_H-M 'P 1 21/n 1'
_atom_sites_solution_hydrogens geom
_atom_sites_solution_primary direct
_atom_sites_solution_secondary difmap
_audit_creation_method SHELXL
_cell_angle_alpha 90.00
_cell_angle_beta 96.89(1)
_cell_angle_gamma 90.00
_cell_formula_units_Z 8
_cell_length_a 19.884(1)
_cell_length_b 12.084(1)
_cell_length_c 26.192(2)
_cell_measurement_temperature 293(2)
_cell_volume 6247.9(8)
_computing_cell_refinement 'CONTROL (Rigaku, 1994)'
_computing_data_collection 'CONTROL (Rigaku, 1994)'
_computing_data_reduction 'CONTROL (Rigaku, 1994)'
_computing_molecular_graphics 'ORTEP-II (Johnson, 1976)'
_computing_publication_material 'SHELXL-93 (Sheldrick, 1993)'
_computing_structure_refinement 'SHELXL-93 (Sheldrick, 1993)'
_computing_structure_solution 'SHELXS-86 (Sheldrick, 1990)'
_diffrn_ambient_temperature 293(2)
_diffrn_measurement_device RAXIS-IICS
_diffrn_measurement_method 'Weissenberg method'
_diffrn_radiation_monochromator graphite
_diffrn_radiation_source 'RU300 Rigaku rotating Mo anode'
_diffrn_radiation_type MoK\a
_diffrn_radiation_wavelength 0.71073
_diffrn_reflns_av_R_equivalents 0.1287
_diffrn_reflns_av_sigmaI/netI 0.1235
_diffrn_reflns_limit_h_max 21
_diffrn_reflns_limit_h_min -25
_diffrn_reflns_limit_k_max 13
_diffrn_reflns_limit_k_min -14
_diffrn_reflns_limit_l_max 34
_diffrn_reflns_limit_l_min -34
_diffrn_reflns_number 35532
_diffrn_reflns_theta_max 28.02
_diffrn_reflns_theta_min 1.22
_exptl_absorpt_coefficient_mu 0.366
_exptl_absorpt_correction_type none
_exptl_crystal_colour red
_exptl_crystal_density_diffrn 1.316
_exptl_crystal_density_method 'not measured'
_exptl_crystal_description plate-like
_exptl_crystal_F_000 2584
_exptl_crystal_preparation 'grown from acetonitrile solution'
_exptl_crystal_size_max 0.9
_exptl_crystal_size_mid 0.3
_exptl_crystal_size_min 0.01
_refine_diff_density_max .606
_refine_diff_density_min -.459
_refine_diff_density_rms .068
_refine_ls_extinction_method none
_refine_ls_goodness_of_fit_all 0.950
_refine_ls_goodness_of_fit_obs 1.134
_refine_ls_hydrogen_treatment riding
_refine_ls_matrix_type full
_refine_ls_number_parameters 776
_refine_ls_number_reflns 10999
_refine_ls_number_restraints 0
_refine_ls_restrained_S_all 1.038
_refine_ls_restrained_S_obs 1.134
_refine_ls_R_factor_all 0.1806
_refine_ls_R_factor_obs 0.0702
_refine_ls_shift/esd_max -0.007
_refine_ls_shift/esd_mean 0.001
_refine_ls_structure_factor_coef Fsqd
_refine_ls_weighting_details 'w=1/[s^2^(Fo^2^)+( 0.0951P)^2^+0.0000P] where P=(Fo^2^+2Fc^2^)/3'
_refine_ls_weighting_scheme calc
_refine_ls_wR_factor_all 0.2223
_refine_ls_wR_factor_obs 0.1556
_reflns_number_observed 5875
_reflns_number_total 13569
_reflns_observed_criterion >2sigma(I)
_cod_data_source_file ic9705958_2.cif
_cod_data_source_block vana
_cod_depositor_comments
;
The following automatic conversions were performed:

'_refine_ls_weighting_scheme' value 'calc w=1/[s^2^(Fo^2^)+(
0.0951P)^2^+0.0000P] where P=(Fo^2^+2Fc^2^)/3' was changed to 'calc'.
New tag '_refine_ls_weighting_details' was created. The value of the
new tag was set to 'w=1/[s^2^(Fo^2^)+( 0.0951P)^2^+0.0000P] where
P=(Fo^2^+2Fc^2^)/3'.

Automatic conversion script
Id: cif_fix_values 3143 2015-03-26 13:38:13Z robertas 
;
_cod_database_code 4322585

loop_
_symmetry_equiv_pos_as_xyz
'x, y, z'
'-x+1/2, y+1/2, -z+1/2'
'-x, -y, -z'
'x-1/2, -y-1/2, z-1/2'

loop_
_atom_site_aniso_label
_atom_site_aniso_U_11
_atom_site_aniso_U_22
_atom_site_aniso_U_33
_atom_site_aniso_U_23
_atom_site_aniso_U_13
_atom_site_aniso_U_12
V1 0.0278(4) 0.0432(4) 0.0475(4) 0.0039(3) 0.0045(3) -0.0029(3)
V2 0.0270(4) 0.0429(4) 0.0461(4) 0.0019(3) 0.0045(3) -0.0010(3)
O3 0.044(2) 0.054(2) 0.068(2) -0.0016(14) 0.013(2) 0.0072(14)
O4 0.031(2) 0.052(2) 0.058(2) 0.0086(13) 0.0035(14) -0.0056(13)
O5 0.036(2) 0.042(2) 0.051(2) 0.0042(12) -0.0003(13) -0.0055(12)
O6 0.047(2) 0.052(2) 0.069(2) 0.0134(15) 0.015(2) -0.0109(15)
O7 0.062(2) 0.067(2) 0.053(2) 0.0094(15) -0.004(2) -0.006(2)
O8 0.045(2) 0.057(2) 0.068(2) -0.0055(14) 0.011(2) 0.0084(15)
O9 0.026(2) 0.052(2) 0.053(2) 0.0105(12) 0.0000(13) -0.0063(13)
O10 0.036(2) 0.045(2) 0.051(2) 0.0040(12) 0.0000(13) -0.0030(13)
O11 0.046(2) 0.061(2) 0.058(2) 0.0149(14) 0.013(2) -0.0110(15)
O12 0.067(3) 0.082(2) 0.055(2) 0.009(2) -0.010(2) -0.008(2)
N13 0.037(2) 0.042(2) 0.050(2) 0.0059(15) 0.002(2) -0.002(2)
N14 0.031(2) 0.038(2) 0.045(2) 0.0036(14) 0.003(2) 0.0010(15)
N15 0.029(2) 0.042(2) 0.049(2) 0.0028(14) 0.003(2) -0.0001(15)
N16 0.033(2) 0.036(2) 0.048(2) -0.0002(14) 0.003(2) -0.0042(14)
N86 0.147(7) 0.161(6) 0.096(4) -0.016(4) 0.035(5) 0.005(5)
C17 0.025(2) 0.041(2) 0.058(3) -0.004(2) 0.010(2) -0.007(2)
C18 0.037(3) 0.048(3) 0.057(3) -0.003(2) 0.012(2) -0.001(2)
C19 0.062(4) 0.058(3) 0.093(4) 0.006(3) 0.032(3) -0.013(3)
C20 0.098(6) 0.085(4) 0.086(4) 0.029(3) 0.018(4) -0.011(4)
C21 0.042(3) 0.052(3) 0.078(3) 0.001(2) 0.008(3) -0.011(2)
C22 0.039(3) 0.067(3) 0.089(4) -0.013(3) 0.006(3) -0.015(2)
C23 0.038(3) 0.058(3) 0.066(3) -0.001(2) -0.002(2) -0.012(2)
C24 0.030(2) 0.045(2) 0.058(3) -0.003(2) 0.004(2) -0.003(2)
C25 0.037(3) 0.050(3) 0.052(3) 0.000(2) -0.002(2) 0.000(2)
C26 0.046(3) 0.044(2) 0.047(2) 0.003(2) 0.004(2) -0.001(2)
C27 0.038(3) 0.063(3) 0.054(3) 0.013(2) -0.001(2) -0.010(2)
C28 0.062(4) 0.095(4) 0.089(4) 0.029(3) 0.007(3) 0.017(3)
C29 0.077(6) 0.167(8) 0.111(6) 0.064(6) 0.003(5) 0.029(5)
C30 0.072(6) 0.191(10) 0.117(7) 0.074(7) -0.034(5) -0.037(6)
C31 0.128(8) 0.160(7) 0.055(4) 0.008(4) -0.003(4) -0.100(6)
C32 0.096(5) 0.084(4) 0.057(3) 0.001(3) 0.001(3) -0.028(3)
C33 0.041(3) 0.043(2) 0.046(2) 0.004(2) 0.004(2) -0.004(2)
C34 0.042(3) 0.049(3) 0.049(2) 0.007(2) 0.002(2) -0.005(2)
C35 0.060(4) 0.053(3) 0.078(3) 0.008(2) 0.016(3) -0.006(2)
C36 0.076(5) 0.056(3) 0.104(4) 0.012(3) 0.010(4) -0.011(3)
C37 0.086(5) 0.080(4) 0.094(4) 0.026(3) 0.012(4) -0.022(3)
C38 0.079(5) 0.127(6) 0.066(4) 0.024(4) 0.029(3) -0.014(4)
C39 0.073(4) 0.074(3) 0.060(3) 0.008(2) 0.021(3) -0.006(3)
C40 0.039(3) 0.044(2) 0.052(3) 0.002(2) 0.008(2) -0.009(2)
C41 0.032(3) 0.046(3) 0.054(3) -0.003(2) 0.003(2) -0.009(2)
C42 0.046(3) 0.058(3) 0.061(3) -0.001(2) 0.004(2) -0.013(2)
C43 0.038(3) 0.070(3) 0.077(3) -0.015(3) -0.007(3) -0.014(2)
C44 0.044(3) 0.072(3) 0.059(3) -0.006(2) -0.007(2) 0.003(2)
C45 0.044(3) 0.051(3) 0.052(3) 0.002(2) 0.001(2) 0.000(2)
C46 0.086(5) 0.097(4) 0.054(3) 0.017(3) -0.004(3) 0.012(3)
C47 0.143(9) 0.213(9) 0.099(5) 0.064(6) 0.021(5) 0.018(7)
C48 0.032(3) 0.047(2) 0.047(2) -0.007(2) 0.004(2) 0.002(2)
C49 0.027(2) 0.041(2) 0.054(2) -0.002(2) 0.007(2) 0.002(2)
C50 0.032(3) 0.044(2) 0.056(3) 0.002(2) 0.015(2) 0.000(2)
C51 0.071(4) 0.065(3) 0.078(4) 0.012(2) 0.030(3) -0.009(3)
C52 0.085(5) 0.110(5) 0.074(4) 0.037(3) 0.021(3) -0.002(4)
C53 0.035(3) 0.056(3) 0.076(3) 0.004(2) 0.012(2) -0.007(2)
C54 0.041(3) 0.055(3) 0.080(3) 0.001(2) 0.007(3) -0.012(2)
C55 0.033(3) 0.059(3) 0.066(3) 0.001(2) 0.000(2) -0.004(2)
C56 0.031(3) 0.041(2) 0.056(3) -0.002(2) 0.006(2) -0.003(2)
C57 0.036(3) 0.047(3) 0.053(3) -0.001(2) 0.004(2) 0.000(2)
C58 0.042(3) 0.037(2) 0.045(2) 0.002(2) 0.007(2) 0.000(2)
C59 0.033(3) 0.057(3) 0.048(2) 0.009(2) 0.003(2) 0.000(2)
C60 0.050(3) 0.071(3) 0.048(3) 0.003(2) 0.004(2) 0.001(2)
C61 0.073(4) 0.106(5) 0.050(3) 0.000(3) 0.001(3) -0.017(4)
C62 0.063(4) 0.099(4) 0.067(4) 0.028(3) -0.013(3) 0.008(3)
C63 0.068(4) 0.070(4) 0.091(4) 0.019(3) 0.000(3) 0.022(3)
C64 0.050(3) 0.059(3) 0.075(3) 0.004(2) 0.002(3) 0.007(2)
C65 0.040(3) 0.043(2) 0.051(2) 0.001(2) 0.008(2) -0.003(2)
C66 0.039(3) 0.042(2) 0.057(3) 0.007(2) 0.003(2) -0.004(2)
C67 0.062(4) 0.059(3) 0.057(3) 0.003(2) 0.012(3) -0.010(2)
C68 0.080(4) 0.088(4) 0.057(3) 0.007(3) 0.015(3) -0.025(3)
C69 0.064(4) 0.084(4) 0.089(4) 0.033(3) 0.010(3) -0.023(3)
C70 0.069(4) 0.044(3) 0.127(5) 0.012(3) 0.025(4) -0.011(3)
C71 0.057(4) 0.053(3) 0.094(4) -0.001(2) 0.028(3) -0.004(2)
C72 0.035(3) 0.052(3) 0.057(3) 0.002(2) 0.003(2) -0.007(2)
C73 0.036(3) 0.055(3) 0.057(3) -0.001(2) 0.005(2) -0.001(2)
C74 0.041(3) 0.069(3) 0.074(3) -0.002(2) -0.001(3) -0.019(2)
C75 0.052(4) 0.083(4) 0.076(4) -0.006(3) -0.011(3) -0.028(3)
C76 0.057(4) 0.078(4) 0.065(3) -0.009(3) -0.016(3) -0.005(3)
C77 0.044(3) 0.063(3) 0.052(3) -0.005(2) -0.004(2) 0.001(2)
C78 0.122(7) 0.131(6) 0.074(4) 0.029(4) -0.019(4) -0.010(5)
C79 0.195(11) 0.163(8) 0.093(5) 0.045(5) 0.033(6) 0.001(7)
C80 0.031(3) 0.047(2) 0.058(3) -0.006(2) 0.006(2) 0.001(2)
O81 0.044(2) 0.047(2) 0.059(2) 0.0041(12) 0.0069(15) 0.0007(13)
O82 0.038(2) 0.046(2) 0.057(2) 0.0009(12) 0.0090(14) 0.0027(13)
O83 0.169(6) 0.134(4) 0.105(3) -0.017(3) 0.049(4) -0.017(4)
C84 0.081(5) 0.085(4) 0.090(5) -0.005(3) 0.009(4) -0.003(3)
C85 0.104(6) 0.106(5) 0.093(4) -0.023(3) 0.041(4) -0.027(4)

loop_
_atom_site_label
_atom_site_type_symbol
_atom_site_fract_x
_atom_site_fract_y
_atom_site_fract_z
_atom_site_U_iso_or_equiv
_atom_site_thermal_displace_type
_atom_site_occupancy
_atom_site_calc_flag
_atom_site_refinement_flags
_atom_site_disorder_group
V1 V -0.05936(4) 0.63688(5) 0.22924(3) 0.0395(2) Uani 1 d . .
V2 V 0.05761(4) 0.25484(5) 0.26486(3) 0.0387(2) Uani 1 d . .
O3 O -0.1011(2) 0.7273(2) 0.25586(11) 0.0547(8) Uani 1 d . .
O4 O -0.10804(15) 0.5001(2) 0.24166(10) 0.0471(7) Uani 1 d . .
O5 O 0.01531(15) 0.6063(2) 0.28254(10) 0.0434(7) Uani 1 d . .
O6 O -0.1704(2) 0.3521(2) 0.28940(12) 0.0554(8) Uani 1 d . .
O7 O 0.0790(2) 0.5648(3) 0.37149(11) 0.0617(9) Uani 1 d . .
O8 O 0.0988(2) 0.1663(2) 0.23554(11) 0.0565(8) Uani 1 d . .
O9 O 0.10460(14) 0.3920(2) 0.25071(10) 0.0442(7) Uani 1 d . .
O10 O -0.01995(15) 0.2822(2) 0.21351(10) 0.0444(7) Uani 1 d . .
O11 O 0.1633(2) 0.5389(2) 0.20015(11) 0.0545(8) Uani 1 d . .
O12 O -0.0855(2) 0.3144(3) 0.12413(12) 0.0694(10) Uani 1 d . .
N13 N -0.1110(2) 0.6453(3) 0.15647(12) 0.0432(8) Uani 1 d . .
N14 N 0.0017(2) 0.7431(2) 0.19407(12) 0.0383(8) Uani 1 d . .
N15 N 0.1144(2) 0.2460(3) 0.33628(12) 0.0402(8) Uani 1 d . .
N16 N 0.0004(2) 0.1465(2) 0.30204(12) 0.0390(8) Uani 1 d . .
N86 N -0.1703(4) 0.5968(6) 0.4453(2) 0.133(3) Uani 1 d . .
C17 C -0.1669(2) 0.4666(3) 0.2179(2) 0.0410(10) Uani 1 d . .
C18 C -0.2018(2) 0.3829(3) 0.2425(2) 0.0468(10) Uani 1 d . .
C19 C -0.2046(3) 0.2748(4) 0.3188(2) 0.069(2) Uani 1 d . .
H19A H -0.2089(3) 0.2038(4) 0.3013(2) 0.083 Uiso 1 calc R .
H19B H -0.2496(3) 0.3016(4) 0.3228(2) 0.083 Uiso 1 calc R .
C20 C -0.1635(4) 0.2625(5) 0.3703(2) 0.089(2) Uani 1 d . .
H20A H -0.1854(4) 0.2110(5) 0.3908(2) 0.134 Uiso 1 calc R .
H20B H -0.1597(4) 0.3331(5) 0.3873(2) 0.134 Uiso 1 calc R .
H20C H -0.1191(4) 0.2357(5) 0.3658(2) 0.134 Uiso 1 calc R .
C21 C -0.2616(3) 0.3424(4) 0.2200(2) 0.0571(12) Uani 1 d . .
H21 H -0.2836(3) 0.2875(4) 0.2365(2) 0.069 Uiso 1 calc R .
C22 C -0.2906(3) 0.3819(4) 0.1725(2) 0.0651(14) Uani 1 d . .
H22 H -0.3318(3) 0.3538(4) 0.1574(2) 0.078 Uiso 1 calc R .
C23 C -0.2583(2) 0.4619(4) 0.1483(2) 0.0547(12) Uani 1 d . .
H23 H -0.2779(2) 0.4882(4) 0.1166(2) 0.066 Uiso 1 calc R .
C24 C -0.1963(2) 0.5053(3) 0.1699(2) 0.0446(10) Uani 1 d . .
C25 C -0.1662(2) 0.5895(3) 0.1412(2) 0.0469(10) Uani 1 d . .
H25 H -0.1880(2) 0.6059(3) 0.1087(2) 0.056 Uiso 1 calc R .
C26 C -0.0866(2) 0.7286(3) 0.1259(2) 0.0457(10) Uani 1 d . .
C27 C -0.1248(2) 0.7625(4) 0.0762(2) 0.0525(12) Uani 1 d . .
C28 C -0.1654(3) 0.8540(5) 0.0734(2) 0.082(2) Uani 1 d . .
H28 H -0.1691(3) 0.8938(5) 0.1034(2) 0.099 Uiso 1 calc R .
C29 C -0.2004(4) 0.8891(8) 0.0288(3) 0.119(3) Uani 1 d . .
H29 H -0.2271(4) 0.9524(8) 0.0285(3) 0.143 Uiso 1 calc R .
C30 C -0.1967(4) 0.8325(9) -0.0149(4) 0.130(4) Uani 1 d . .
H30 H -0.2212(4) 0.8570(9) -0.0453(4) 0.156 Uiso 1 calc R .
C31 C -0.1573(5) 0.7391(7) -0.0158(2) 0.116(3) Uani 1 d . .
H31 H -0.1545(5) 0.7011(7) -0.0464(2) 0.139 Uiso 1 calc R .
C32 C -0.1206(3) 0.7017(5) 0.0319(2) 0.080(2) Uani 1 d . .
H32 H -0.0945(3) 0.6377(5) 0.0328(2) 0.096 Uiso 1 calc R .
C33 C -0.0285(2) 0.7796(3) 0.14529(15) 0.0435(10) Uani 1 d . .
C34 C 0.0024(2) 0.8727(3) 0.1188(2) 0.0471(10) Uani 1 d . .
C35 C -0.0006(3) 0.9783(4) 0.1387(2) 0.0632(13) Uani 1 d . .
H35 H -0.0205(3) 0.9895(4) 0.1686(2) 0.076 Uiso 1 calc R .
C36 C 0.0256(3) 1.0675(4) 0.1146(2) 0.079(2) Uani 1 d . .
H36 H 0.0231(3) 1.1381(4) 0.1283(2) 0.095 Uiso 1 calc R .
C37 C 0.0545(4) 1.0524(5) 0.0717(2) 0.087(2) Uani 1 d . .
H37 H 0.0715(4) 1.1130(5) 0.0554(2) 0.104 Uiso 1 calc R .
C38 C 0.0595(3) 0.9485(6) 0.0513(2) 0.089(2) Uani 1 d . .
H38 H 0.0804(3) 0.9389(6) 0.0217(2) 0.107 Uiso 1 calc R .
C39 C 0.0330(3) 0.8561(4) 0.0751(2) 0.0679(14) Uani 1 d . .
H39 H 0.0362(3) 0.7855(4) 0.0615(2) 0.081 Uiso 1 calc R .
C40 C 0.0606(2) 0.7797(3) 0.2148(2) 0.0448(10) Uani 1 d . .
H40 H 0.0823(2) 0.8309(3) 0.1959(2) 0.054 Uiso 1 calc R .
C41 C 0.0947(2) 0.7479(3) 0.2639(2) 0.0442(10) Uani 1 d . .
C42 C 0.1566(3) 0.8015(4) 0.2810(2) 0.0553(12) Uani 1 d . .
H42 H 0.1738(3) 0.8531(4) 0.2596(2) 0.066 Uiso 1 calc R .
C43 C 0.1914(3) 0.7799(4) 0.3274(2) 0.0627(13) Uani 1 d . .
H43 H 0.2315(3) 0.8175(4) 0.3380(2) 0.075 Uiso 1 calc R .
C44 C 0.1669(3) 0.7007(4) 0.3593(2) 0.0591(12) Uani 1 d . .
H44 H 0.1907(3) 0.6854(4) 0.3913(2) 0.071 Uiso 1 calc R .
C45 C 0.1081(2) 0.6456(4) 0.3435(2) 0.0497(11) Uani 1 d . .
C46 C 0.1071(3) 0.5439(5) 0.4234(2) 0.080(2) Uani 1 d . .
H46A H 0.1136(3) 0.6128(5) 0.4424(2) 0.096 Uiso 1 calc R .
H46B H 0.1506(3) 0.5070(5) 0.4243(2) 0.096 Uiso 1 calc R .
C47 C 0.0588(5) 0.4731(8) 0.4460(3) 0.151(4) Uani 1 d . .
H47A H 0.0757(5) 0.4570(8) 0.4811(3) 0.227 Uiso 1 calc R .
H47B H 0.0529(5) 0.4054(8) 0.4269(3) 0.227 Uiso 1 calc R .
H47C H 0.0161(5) 0.5106(8) 0.4448(3) 0.227 Uiso 1 calc R .
C48 C 0.0695(2) 0.6656(3) 0.29511(15) 0.0418(10) Uani 1 d . .
C49 C 0.1633(2) 0.4263(3) 0.2723(2) 0.0403(9) Uani 1 d . .
C50 C 0.1974(2) 0.5093(3) 0.2464(2) 0.0435(10) Uani 1 d . .
C51 C 0.1965(3) 0.6114(4) 0.1684(2) 0.069(2) Uani 1 d . .
H51A H 0.2409(3) 0.5826(4) 0.1638(2) 0.083 Uiso 1 calc R .
H51B H 0.2021(3) 0.6839(4) 0.1842(2) 0.083 Uiso 1 calc R .
C52 C 0.1537(3) 0.6190(5) 0.1183(2) 0.089(2) Uani 1 d . .
H52A H 0.1748(3) 0.6675(5) 0.0959(2) 0.133 Uiso 1 calc R .
H52B H 0.1100(3) 0.6477(5) 0.1234(2) 0.133 Uiso 1 calc R .
H52C H 0.1486(3) 0.5468(5) 0.1031(2) 0.133 Uiso 1 calc R .
C53 C 0.2585(2) 0.5520(4) 0.2678(2) 0.0555(12) Uani 1 d . .
H53 H 0.2793(2) 0.6070(4) 0.2505(2) 0.067 Uiso 1 calc R .
C54 C 0.2892(3) 0.5146(4) 0.3147(2) 0.0586(12) Uani 1 d . .
H54 H 0.3304(3) 0.5445(4) 0.3288(2) 0.070 Uiso 1 calc R .
C55 C 0.2595(2) 0.4345(4) 0.3399(2) 0.0532(11) Uani 1 d . .
H55 H 0.2808(2) 0.4098(4) 0.3714(2) 0.064 Uiso 1 calc R .
C56 C 0.1968(2) 0.3871(3) 0.3201(2) 0.0428(10) Uani 1 d . .
C57 C 0.1696(2) 0.3018(3) 0.3491(2) 0.0453(10) Uani 1 d . .
H57 H 0.1941(2) 0.2842(3) 0.3805(2) 0.054 Uiso 1 calc R .
C58 C 0.0929(2) 0.1605(3) 0.36756(14) 0.0412(10) Uani 1 d . .
C59 C 0.1383(2) 0.1202(4) 0.4132(2) 0.0461(10) Uani 1 d . .
C60 C 0.1553(3) 0.1848(4) 0.4567(2) 0.0566(12) Uani 1 d . .
H60 H 0.1367(3) 0.2550(4) 0.4588(2) 0.068 Uiso 1 calc R .
C61 C 0.2002(3) 0.1440(5) 0.4968(2) 0.077(2) Uani 1 d . .
H61 H 0.2121(3) 0.1872(5) 0.5258(2) 0.092 Uiso 1 calc R .
C62 C 0.2273(3) 0.0395(5) 0.4937(2) 0.078(2) Uani 1 d . .
H62 H 0.2581(3) 0.0131(5) 0.5204(2) 0.093 Uiso 1 calc R .
C63 C 0.2094(3) -0.0244(5) 0.4524(2) 0.077(2) Uani 1 d . .
H63 H 0.2269(3) -0.0956(5) 0.4511(2) 0.093 Uiso 1 calc R .
C64 C 0.1655(3) 0.0150(4) 0.4121(2) 0.0616(13) Uani 1 d . .
H64 H 0.1538(3) -0.0298(4) 0.3835(2) 0.074 Uiso 1 calc R .
C65 C 0.0332(2) 0.1103(3) 0.3500(2) 0.0441(10) Uani 1 d . .
C66 C 0.0037(2) 0.0190(3) 0.3780(2) 0.0464(10) Uani 1 d . .
C67 C -0.0278(3) 0.0414(4) 0.4214(2) 0.0589(13) Uani 1 d . .
H67 H -0.0312(3) 0.1139(4) 0.4328(2) 0.071 Uiso 1 calc R .
C68 C -0.0542(3) -0.0451(5) 0.4475(2) 0.075(2) Uani 1 d . .
H68 H -0.0763(3) -0.0300(5) 0.4761(2) 0.090 Uiso 1 calc R .
C69 C -0.0483(3) -0.1505(5) 0.4321(2) 0.079(2) Uani 1 d . .
H69 H -0.0649(3) -0.2075(5) 0.4509(2) 0.095 Uiso 1 calc R .
C70 C -0.0182(3) -0.1749(4) 0.3891(2) 0.079(2) Uani 1 d . .
H70 H -0.0154(3) -0.2476(4) 0.3779(2) 0.095 Uiso 1 calc R .
C71 C 0.0080(3) -0.0886(4) 0.3624(2) 0.0666(14) Uani 1 d . .
H71 H 0.0290(3) -0.1044(4) 0.3334(2) 0.080 Uiso 1 calc R .
C72 C -0.0578(2) 0.1061(3) 0.2824(2) 0.0482(11) Uani 1 d . .
H72 H -0.0778(2) 0.0542(3) 0.3020(2) 0.058 Uiso 1 calc R .
C73 C -0.0935(2) 0.1340(4) 0.2340(2) 0.0494(11) Uani 1 d . .
C74 C -0.1529(3) 0.0730(4) 0.2167(2) 0.0619(13) Uani 1 d . .
H74 H -0.1678(3) 0.0194(4) 0.2383(2) 0.074 Uiso 1 calc R .
C75 C -0.1881(3) 0.0898(4) 0.1706(2) 0.072(2) Uani 1 d . .
H75 H -0.2264(3) 0.0476(4) 0.1603(2) 0.086 Uiso 1 calc R .
C76 C -0.1673(3) 0.1699(4) 0.1385(2) 0.0687(14) Uani 1 d . .
H76 H -0.1918(3) 0.1816(4) 0.1064(2) 0.082 Uiso 1 calc R .
C77 C -0.1115(3) 0.2319(4) 0.1532(2) 0.0538(12) Uani 1 d . .
C78 C -0.1085(4) 0.3205(6) 0.0710(2) 0.111(3) Uani 1 d . .
H78A H -0.1530(4) 0.3543(6) 0.0655(2) 0.134 Uiso 1 calc R .
H78B H -0.1113(4) 0.2470(6) 0.0559(2) 0.134 Uiso 1 calc R .
C79 C -0.0577(5) 0.3900(7) 0.0468(3) 0.149(4) Uani 1 d . .
H79A H -0.0714(5) 0.3962(7) 0.0105(3) 0.224 Uiso 1 calc R .
H79B H -0.0139(5) 0.3556(7) 0.0526(3) 0.224 Uiso 1 calc R .
H79C H -0.0554(5) 0.4624(7) 0.0620(3) 0.224 Uiso 1 calc R .
C80 C -0.0727(2) 0.2183(3) 0.2013(2) 0.0450(10) Uani 1 d . .
O81 O 0.0032(2) 0.5086(2) 0.18287(10) 0.0499(7) Uani 1 d . .
O82 O -0.00593(15) 0.3795(2) 0.31112(10) 0.0469(7) Uani 1 d . .
O83 O 0.1275(3) 0.3184(4) 0.1388(2) 0.134(2) Uani 1 d . .
C84 C -0.1476(4) 0.5873(5) 0.4081(3) 0.085(2) Uani 1 d . .
C85 C -0.1187(4) 0.5755(5) 0.3599(2) 0.099(2) Uani 1 d . .
H85A H -0.1473(13) 0.5287(33) 0.3370(7) 0.148 Uiso 1 calc R .
H85B H -0.0744(10) 0.5431(37) 0.3665(3) 0.148 Uiso 1 calc R .
H85C H -0.1153(24) 0.6470(7) 0.3444(10) 0.148 Uiso 1 calc R .

loop_
_atom_type_symbol
_atom_type_description
_atom_type_scat_dispersion_real
_atom_type_scat_dispersion_imag
_atom_type_scat_source
C C .0033 .0016 'International Tables Vol C Tables 4.2.6.8 and 6.1.1.4'
H H .0000 .0000 'International Tables Vol C Tables 4.2.6.8 and 6.1.1.4'
N N .0061 .0033 'International Tables Vol C Tables 4.2.6.8 and 6.1.1.4'
O O .0106 .0060 'International Tables Vol C Tables 4.2.6.8 and 6.1.1.4'
V V .3005 .5294 'International Tables Vol C Tables 4.2.6.8 and 6.1.1.4'

loop_
_geom_angle_atom_site_label_1
_geom_angle_atom_site_label_2
_geom_angle_atom_site_label_3
_geom_angle
_geom_angle_site_symmetry_1
_geom_angle_site_symmetry_3
_geom_angle_publ_flag
O3 V1 O5 102.13(14) . . yes
O3 V1 O4 102.30(14) . . yes
O5 V1 O4 94.03(11) . . yes
O3 V1 N13 98.3(2) . . yes
O5 V1 N13 157.95(13) . . yes
O4 V1 N13 89.66(12) . . yes
O3 V1 N14 97.77(14) . . yes
O5 V1 N14 89.95(12) . . yes
O4 V1 N14 158.20(12) . . yes
N13 V1 N14 79.04(13) . . yes
O3 V1 O81 175.48(13) . . yes
O5 V1 O81 81.00(11) . . yes
O4 V1 O81 80.59(11) . . yes
N13 V1 O81 78.18(12) . . yes
N14 V1 O81 78.88(11) . . yes
O8 V2 O10 100.98(14) . . yes
O8 V2 O9 101.08(14) . . yes
O10 V2 O9 94.69(11) . . yes
O8 V2 N16 98.37(14) . . yes
O10 V2 N16 89.86(13) . . yes
O9 V2 N16 158.77(12) . . yes
O8 V2 N15 98.30(15) . . yes
O10 V2 N15 159.02(13) . . yes
O9 V2 N15 89.63(12) . . yes
N16 V2 N15 79.18(13) . . yes
O8 V2 O82 177.06(13) . . yes
O10 V2 O82 79.64(11) . . yes
O9 V2 O82 81.71(11) . . yes
N16 V2 O82 78.74(11) . . yes
N15 V2 O82 80.69(11) . . yes
C17 O4 V1 127.3(3) . . yes
C48 O5 V1 127.8(3) . . yes
C18 O6 C19 117.8(4) . . yes
C45 O7 C46 119.2(4) . . yes
C49 O9 V2 127.6(3) . . yes
C80 O10 V2 127.7(3) . . yes
C50 O11 C51 117.6(4) . . yes
C77 O12 C78 118.6(4) . . yes
C25 N13 C26 121.9(4) . . yes
C25 N13 V1 124.4(3) . . yes
C26 N13 V1 113.2(3) . . yes
C40 N14 C33 122.1(3) . . yes
C40 N14 V1 124.9(3) . . yes
C33 N14 V1 112.9(3) . . yes
C57 N15 C58 122.3(4) . . yes
C57 N15 V2 124.0(3) . . yes
C58 N15 V2 113.0(3) . . yes
C72 N16 C65 121.9(3) . . yes
C72 N16 V2 124.6(3) . . yes
C65 N16 V2 113.2(3) . . yes
O4 C17 C24 124.9(4) . . yes
O4 C17 C18 117.2(4) . . yes
C24 C17 C18 118.0(4) . . yes
C21 C18 O6 125.3(4) . . yes
C21 C18 C17 120.7(4) . . yes
O6 C18 C17 114.0(4) . . yes
O6 C19 C20 107.8(4) . . yes
C18 C21 C22 120.9(4) . . yes
C23 C22 C21 119.5(5) . . yes
C22 C23 C24 121.5(5) . . yes
C23 C24 C17 119.5(4) . . yes
C23 C24 C25 117.2(4) . . yes
C17 C24 C25 123.3(4) . . yes
N13 C25 C24 126.2(4) . . yes
C33 C26 N13 116.7(4) . . yes
C33 C26 C27 121.8(4) . . yes
N13 C26 C27 121.4(4) . . yes
C28 C27 C32 118.7(5) . . yes
C28 C27 C26 120.4(5) . . yes
C32 C27 C26 120.9(5) . . yes
C29 C28 C27 122.5(7) . . yes
C30 C29 C28 120.1(8) . . yes
C29 C30 C31 121.4(8) . . yes
C30 C31 C32 118.2(7) . . yes
C27 C32 C31 119.0(7) . . yes
C26 C33 N14 116.6(4) . . yes
C26 C33 C34 123.3(4) . . yes
N14 C33 C34 120.1(4) . . yes
C39 C34 C35 119.5(4) . . yes
C39 C34 C33 121.7(4) . . yes
C35 C34 C33 118.8(4) . . yes
C34 C35 C36 120.8(5) . . yes
C37 C36 C35 120.1(5) . . yes
C36 C37 C38 120.7(5) . . yes
C37 C38 C39 120.3(5) . . yes
C34 C39 C38 118.6(5) . . yes
N14 C40 C41 125.9(4) . . yes
C48 C41 C42 119.5(4) . . yes
C48 C41 C40 123.0(4) . . yes
C42 C41 C40 117.5(4) . . yes
C43 C42 C41 121.9(4) . . yes
C42 C43 C44 119.6(5) . . yes
C45 C44 C43 119.9(4) . . yes
C44 C45 O7 125.2(4) . . yes
C44 C45 C48 122.6(4) . . yes
O7 C45 C48 112.1(4) . . yes
O7 C46 C47 106.7(6) . . yes
O5 C48 C41 125.4(4) . . yes
O5 C48 C45 118.3(4) . . yes
C41 C48 C45 116.3(4) . . yes
O9 C49 C50 118.0(4) . . yes
O9 C49 C56 125.1(4) . . yes
C50 C49 C56 116.9(4) . . yes
O11 C50 C53 125.9(4) . . yes
O11 C50 C49 113.1(4) . . yes
C53 C50 C49 121.0(4) . . yes
O11 C51 C52 107.4(5) . . yes
C50 C53 C54 121.1(4) . . yes
C55 C54 C53 119.8(5) . . yes
C54 C55 C56 122.0(4) . . yes
C55 C56 C57 118.2(4) . . yes
C55 C56 C49 119.1(4) . . yes
C57 C56 C49 122.7(4) . . yes
N15 C57 C56 127.0(4) . . yes
C65 C58 N15 116.1(4) . . yes
C65 C58 C59 123.0(4) . . yes
N15 C58 C59 120.4(4) . . yes
C64 C59 C60 118.5(4) . . yes
C64 C59 C58 118.9(4) . . yes
C60 C59 C58 122.6(4) . . yes
C61 C60 C59 119.5(5) . . yes
C62 C61 C60 120.2(5) . . yes
C63 C62 C61 120.4(5) . . yes
C62 C63 C64 120.3(5) . . yes
C63 C64 C59 121.0(5) . . yes
C58 C65 N16 117.0(4) . . yes
C58 C65 C66 122.9(4) . . yes
N16 C65 C66 120.1(4) . . yes
C71 C66 C67 118.7(4) . . yes
C71 C66 C65 121.1(4) . . yes
C67 C66 C65 120.2(4) . . yes
C68 C67 C66 119.4(5) . . yes
C69 C68 C67 121.0(5) . . yes
C68 C69 C70 120.8(5) . . yes
C69 C70 C71 118.6(5) . . yes
C66 C71 C70 121.5(5) . . yes
N16 C72 C73 126.1(4) . . yes
C72 C73 C74 118.0(4) . . yes
C72 C73 C80 123.9(4) . . yes
C74 C73 C80 118.1(4) . . yes
C75 C74 C73 122.3(5) . . yes
C74 C75 C76 119.7(5) . . yes
C77 C76 C75 120.6(5) . . yes
C76 C77 O12 125.9(4) . . yes
C76 C77 C80 122.1(5) . . yes
O12 C77 C80 112.0(4) . . yes
O12 C78 C79 106.7(6) . . yes
O10 C80 C77 119.1(4) . . yes
O10 C80 C73 123.8(4) . . yes
C77 C80 C73 117.1(4) . . yes
N86 C84 C85 179.6(8) . . yes

loop_
_geom_bond_atom_site_label_1
_geom_bond_atom_site_label_2
_geom_bond_distance
_geom_bond_site_symmetry_2
_geom_bond_publ_flag
V1 O3 1.584(3) . ?
V1 O5 1.948(3) . yes
V1 O4 1.962(3) . yes
V1 N13 2.056(3) . yes
V1 N14 2.059(3) . yes
V1 O81 2.406(3) . yes
V2 O8 1.599(3) . yes
V2 O10 1.949(3) . yes
V2 O9 1.959(3) . yes
V2 N16 2.055(3) . yes
V2 N15 2.069(3) . yes
V2 O82 2.388(3) . yes
O4 C17 1.321(5) . yes
O5 C48 1.302(5) . yes
O6 C18 1.361(5) . yes
O6 C19 1.432(5) . yes
O7 C45 1.389(5) . yes
O7 C46 1.430(6) . yes
O9 C49 1.303(5) . yes
O10 C80 1.311(5) . yes
O11 C50 1.362(5) . yes
O11 C51 1.423(5) . yes
O12 C77 1.390(6) . yes
O12 C78 1.414(6) . yes
N13 C25 1.309(5) . yes
N13 C26 1.408(5) . yes
N14 C40 1.307(5) . yes
N14 C33 1.415(5) . yes
N15 C57 1.297(5) . yes
N15 C58 1.417(5) . yes
N16 C72 1.302(5) . yes
N16 C65 1.413(5) . yes
N86 C84 1.127(7) . yes
C17 C24 1.401(6) . yes
C17 C18 1.425(5) . yes
C18 C21 1.354(6) . yes
C19 C20 1.499(8) . yes
C21 C22 1.391(7) . yes
C22 C23 1.359(6) . yes
C23 C24 1.395(6) . yes
C24 C25 1.439(6) . yes
C26 C33 1.353(6) . yes
C26 C27 1.484(6) . yes
C27 C28 1.366(7) . yes
C27 C32 1.384(7) . yes
C28 C29 1.355(9) . yes
C29 C30 1.344(11) . yes
C30 C31 1.375(12) . yes
C31 C32 1.442(9) . yes
C33 C34 1.493(5) . yes
C34 C39 1.373(6) . yes
C34 C35 1.382(6) . yes
C35 C36 1.381(7) . yes
C36 C37 1.335(8) . yes
C37 C38 1.373(8) . yes
C38 C39 1.410(7) . yes
C40 C41 1.432(6) . yes
C41 C48 1.417(5) . yes
C41 C42 1.415(6) . yes
C42 C43 1.351(6) . yes
C43 C44 1.396(7) . yes
C44 C45 1.367(6) . yes
C45 C48 1.420(6) . yes
C46 C47 1.463(10) . yes
C49 C50 1.427(5) . yes
C49 C56 1.427(6) . yes
C50 C53 1.376(6) . yes
C51 C52 1.479(8) . yes
C53 C54 1.379(6) . yes
C54 C55 1.349(6) . yes
C55 C56 1.412(6) . yes
C56 C57 1.424(6) . yes
C58 C65 1.362(6) . yes
C58 C59 1.490(6) . yes
C59 C64 1.383(6) . yes
C59 C60 1.388(6) . yes
C60 C61 1.385(7) . yes
C61 C62 1.379(8) . yes
C62 C63 1.340(7) . yes
C63 C64 1.374(7) . yes
C65 C66 1.485(5) . yes
C66 C71 1.369(6) . yes
C66 C67 1.388(6) . yes
C67 C68 1.386(6) . yes
C68 C69 1.346(7) . yes
C69 C70 1.370(7) . yes
C70 C71 1.391(6) . yes
C72 C73 1.419(6) . yes
C73 C74 1.419(6) . yes
C73 C80 1.422(6) . yes
C74 C75 1.337(7) . yes
C75 C76 1.379(7) . yes
C76 C77 1.356(7) . yes
C77 C80 1.407(6) . yes
C78 C79 1.510(10) . yes
C84 C85 1.455(8) . yes
